data_7037409
loop_
_publ_author_name
'Ohtsu, Hiroyoshi'
'Kawano, Masaki'

_publ_section_title
;
 Br2 induced oxidative pore modification of a porous coordination network.
;
_journal_issue 2
_journal_name_full 'Dalton transactions (Cambridge, England : 2003)'
_journal_page_first 489
_journal_page_last 493
_journal_paper_doi 10.1039/c5dt04122h
_journal_volume 45
_journal_year 2015
_chemical_formula_moiety (ZnBr2)3(C18N6)2
_chemical_formula_sum 'C36 Br6 N12 Zn3'
_chemical_formula_weight 1276.05
_chemical_name_systematic ' ?'
_space_group_IT_number 56
_symmetry_cell_setting orthorhombic
_symmetry_Int_Tables_number 56
_symmetry_space_group_name_Hall '-P 2ab 2ac'
_symmetry_space_group_name_H-M 'P c c n'
_audit_update_record
;
2015-08-27 deposited with the CCDC.
2015-11-12 downloaded from the CCDC.
;
_cell_angle_alpha 90
_cell_angle_beta 90
_cell_angle_gamma 90
_cell_formula_units_Z 4
_cell_length_a 29.515(1)
_cell_length_b 12.8865(6)
_cell_length_c 12.9224(7)
_cell_measurement_temperature 300
_cell_volume 4915.0(4)
_computing_cell_refinement 'RIETAN-FP (Izumi and Momma, 2007)'
_computing_molecular_graphics 'VESTA (Momma and Izumi, 2008)'
_computing_structure_refinement 'RIETAN-FP (Izumi and Momma, 2007)'
_computing_structure_solution DASH
_diffrn_ambient_temperature 300
_diffrn_detector 'Imaging Plate'
_diffrn_measurement_device_type 'large Debye-Scherrer camera'
_diffrn_radiation_monochromator Si(111)
_diffrn_radiation_type synchrotron
_diffrn_radiation_wavelength 1.000000
_diffrn_source synchrotron
_diffrn_source_type 'SPring-8 BL02B2'
_exptl_crystal_density_diffrn 1.6803
_exptl_crystal_density_method 'not measured'
_exptl_crystal_F_000 2340.00
_pd_block_diffractogram_id ZnBr-saddle
_pd_calc_method 'Rietveld Refinement'
_pd_char_colour white
_pd_meas_2theta_range_inc 0.0100
_pd_meas_2theta_range_max 50.0000
_pd_meas_2theta_range_min 2.0000
_pd_meas_number_of_points 4801
_pd_meas_scan_method fixed
_pd_proc_2theta_range_inc 0.0100
_pd_proc_2theta_range_max 50.0000
_pd_proc_2theta_range_min 2.0000
_pd_proc_ls_background_function 'Legendre polynomials'
_pd_proc_ls_profile_function 'split pseudo-Voigt function'
_pd_proc_ls_prof_R_factor 0.01025
_pd_proc_ls_prof_wR_expected 0.09873
_pd_proc_ls_prof_wR_factor 0.01336
_pd_proc_wavelength 1.0000
_pd_spec_mounting capillary
_pd_spec_mount_mode transmission
_pd_spec_shape cylinder
_refine_ls_extinction_method none
_refine_ls_goodness_of_fit_all 0.1354
_refine_ls_matrix_type full
_refine_ls_number_constraints 28
_refine_ls_number_parameters 303
_refine_ls_number_restraints 124
_refine_ls_R_factor_all 0.03513
_refine_ls_R_Fsqd_factor 0.04061
_refine_ls_R_I_factor 0.04193
_refine_ls_shift/su_max 1.0E-6
_refine_ls_weighting_details 1/<i>y</i>~i~
_refine_ls_weighting_scheme sigma
_cod_data_source_file c5dt04122h2.cif
_cod_data_source_block ZnBr-Saddle_powder
_cod_depositor_comments 'Adding full bibliography for 7037408--7037410.cif.'
_cod_original_cell_volume 4914.9(4)
_cod_database_code 7037409

loop_
_symmetry_equiv_pos_site_id
_symmetry_equiv_pos_as_xyz
1 x,y,z
2 -x+1/2,-y+1/2,z
3 -x,y+1/2,-z+1/2
4 x+1/2,-y,-z+1/2
5 -x,-y,-z
6 x+1/2,y+1/2,-z
7 x,-y+1/2,z+1/2
8 -x+1/2,y,z+1/2

loop_
_atom_site_label
_atom_site_fract_x
_atom_site_fract_y
_atom_site_fract_z
_atom_site_occupancy
_atom_site_symmetry_multiplicity
_atom_site_Wyckoff_symbol
_atom_site_adp_type
_atom_site_U_iso_or_equiv
_atom_site_type_symbol
N1 -0.606(3) 0.347(8) 0.207(9) 1 8 e Uiso 0.0416(5) N
C2 -0.589(4) 0.35(1) 0.11(1) 1 8 e Uiso 0.0416(5) C
C3 -0.617(2) 0.25(1) 0.247(6) 1 8 e Uiso 0.0416(5) C
C4 -0.578(5) 0.456(8) 0.06(1) 1 8 e Uiso 0.0416(5) C
N5 -0.582(2) 0.27(1) 0.053(5) 1 8 e Uiso 0.0416(5) N
C6 -0.650(2) 0.25(2) 0.338(6) 1 8 e Uiso 0.0416(5) C
N7 -0.611(3) 0.165(7) 0.190(9) 1 8 e Uiso 0.0416(5) N
C8 -0.604(3) 0.54(1) 0.087(9) 1 8 e Uiso 0.0416(5) C
C9 -0.549(4) 0.459(8) -0.024(9) 1 8 e Uiso 0.0416(5) C
C10 -0.594(4) 0.17(1) 0.09(1) 1 8 e Uiso 0.0416(5) C
C11 -0.658(4) 0.34(1) 0.39(1) 1 8 e Uiso 0.0416(5) C
C12 -0.668(5) 0.16(1) 0.37(1) 1 8 e Uiso 0.0416(5) C
C13 -0.601(4) 0.63(1) 0.02(1) 1 8 e Uiso 0.0416(5) C
C14 -0.548(4) 0.55(1) -0.085(7) 1 8 e Uiso 0.0416(5) C
C15 -0.586(4) 0.07(1) 0.028(8) 1 8 e Uiso 0.0416(5) C
C16 -0.686(5) 0.33(1) 0.48(1) 1 8 e Uiso 0.0416(5) C
C17 -0.695(4) 0.15(1) 0.46(1) 1 8 e Uiso 0.0416(5) C
N18 -0.573(4) 0.632(7) -0.059(7) 1 8 e Uiso 0.0416(5) N
C19 -0.558(3) 0.079(7) -0.060(8) 1 8 e Uiso 0.0416(5) C
C20 -0.605(4) -0.02(1) 0.058(9) 1 8 e Uiso 0.0416(5) C
N21 -0.704(2) 0.24(2) 0.515(4) 1 8 e Uiso 0.0416(5) N
Zn22 -0.5717(3) 0.754(2) -0.1545(7) 1 8 e Uiso 0.0416(5) Zn
C23 -0.550(3) -0.012(9) -0.116(7) 1 8 e Uiso 0.0416(5) C
C24 -0.595(4) -0.11(1) 0.000(9) 1 8 e Uiso 0.0416(5) C
Zn25 -0.75 0.25 0.618(2) 1 4 c Uiso 0.0416(5) Zn
Br26 -0.5067(2) 0.747(1) -0.2708(6) 1 8 e Uiso 0.0416(5) Br
Br27 -0.6448(2) 0.7754(7) -0.2369(6) 1 8 e Uiso 0.0416(5) Br
N28 -0.567(3) -0.104(7) -0.084(6) 1 8 e Uiso 0.0416(5) N
Br29 -0.7449(6) 0.4223(5) 0.6869(6) 1 8 e Uiso 0.0416(5) Br

loop_
_atom_type_symbol
_atom_type_description
_atom_type_scat_dispersion_real
_atom_type_scat_dispersion_imag
_atom_type_scat_source
C C 0.0074 0.0035 'International Tables for Crystallography, Vol. C'
Br Br -2.1196 0.5849 'International Tables for Crystallography, Vol. C'
N N 0.0136 0.0070 'International Tables for Crystallography, Vol. C'
Zn Zn -0.3198 2.5638 'International Tables for Crystallography, Vol. C'

loop_
_geom_angle_atom_site_label_1
_geom_angle_atom_site_label_2
_geom_angle_atom_site_label_3
_geom_angle
_geom_angle_site_symmetry_1
_geom_angle_site_symmetry_3
C3 C4 N1 10(3) 1_555 1_555
C3 C4 C2 18(9) 1_555 1_555

loop_
_geom_bond_atom_site_label_1
_geom_bond_atom_site_label_2
_geom_bond_distance
_geom_bond_site_symmetry_2
N1 C2 1.4(1) 1_555
N1 C3 1.4(1) 1_555
N1 N7 2.36(7) 1_555
N1 N5 2.4(1) 1_555
N1 C6 2.5(2) 1_555
N1 C4 2.5(2) 1_555
N1 C10 2.7(2) 1_555
N1 C11 2.8(2) 1_555
N1 C8 3.0(2) 1_555
C2 N5 1.4(1) 1_555
C2 N1 1.4(1) 1_555
C2 C4 1.50(9) 1_555
C2 C3 2.4(1) 1_555
C2 C10 2.36(8) 1_555
C2 C9 2.5(2) 1_555
C2 C8 2.5(2) 1_555
C2 N7 2.7(2) 1_555
C3 N7 1.4(1) 1_555
C3 N1 1.4(1) 1_555
C3 C6 1.51(7) 1_555
C3 C2 2.4(1) 1_555
C3 C10 2.4(1) 1_555
C3 C11 2.5(2) 1_555
C3 C12 2.5(2) 1_555
C3 N5 2.7(1) 1_555
C4 C8 1.4(1) 1_555
C4 C9 1.4(1) 1_555
C4 C2 1.50(9) 1_555
C4 C13 2.4(2) 1_555
C4 C14 2.4(2) 1_555
C4 N5 2.5(2) 1_555
C4 N1 2.5(2) 1_555
C4 N18 2.8(1) 1_555
N5 C2 1.4(1) 1_555
N5 C10 1.4(1) 1_555
N5 N7 2.4(1) 1_555
N5 N1 2.4(1) 1_555
N5 C4 2.5(2) 1_555
N5 C15 2.5(2) 1_555
N5 C3 2.7(1) 1_555
N5 C9 2.9(2) 1_555
N5 C19 2.9(1) 1_555
C6 C12 1.4(1) 1_555
C6 C11 1.4(1) 1_555
C6 C3 1.51(7) 1_555
C6 C16 2.4(1) 1_555
C6 C17 2.4(1) 1_555
C6 N1 2.5(2) 1_555
C6 N7 2.5(2) 1_555
C6 N21 2.80(9) 1_555
N7 C3 1.4(1) 1_555
N7 C10 1.4(1) 1_555
N7 N5 2.4(1) 1_555
N7 N1 2.36(7) 1_555
N7 C6 2.5(2) 1_555
N7 C15 2.5(1) 1_555
N7 C2 2.7(2) 1_555
N7 C12 2.9(2) 1_555
N7 C20 2.9(2) 1_555
C8 C13 1.4(1) 1_555
C8 C4 1.4(1) 1_555
C8 N18 2.4(1) 1_555
C8 C9 2.4(1) 1_555
C8 C2 2.5(2) 1_555
C8 C14 2.8(2) 1_555
C8 N1 3.0(2) 1_555
C9 C14 1.4(1) 1_555
C9 C4 1.4(1) 1_555
C9 N18 2.4(1) 1_555
C9 C8 2.4(1) 1_555
C9 C2 2.5(2) 1_555
C9 C13 2.8(2) 1_555
C9 N5 2.9(2) 1_555
C10 N5 1.4(1) 1_555
C10 N7 1.4(1) 1_555
C10 C15 1.5(1) 1_555
C10 C2 2.36(8) 1_555
C10 C3 2.4(1) 1_555
C10 C19 2.5(2) 1_555
C10 C20 2.5(2) 1_555
C10 N1 2.7(2) 1_555
C10 C16 3.1(2) 7_554
C11 C6 1.4(1) 1_555
C11 C16 1.4(1) 1_555
C11 C12 2.4(1) 1_555
C11 N21 2.4(2) 1_555
C11 C3 2.5(2) 1_555
C11 C17 2.8(2) 1_555
C11 N1 2.8(2) 1_555
C11 C15 3.0(1) 7_555
C12 C6 1.4(1) 1_555
C12 C17 1.4(1) 1_555
C12 C11 2.4(1) 1_555
C12 N21 2.4(1) 1_555
C12 C3 2.5(2) 1_555
C12 C16 2.7(2) 1_555
C12 N7 2.9(2) 1_555
C13 N18 1.4(1) 1_555
C13 C8 1.4(1) 1_555
C13 C14 2.4(1) 1_555
C13 C4 2.4(2) 1_555
C13 C9 2.8(2) 1_555
C13 Zn22 2.9(2) 1_555
C14 N18 1.3(1) 1_555
C14 C9 1.4(1) 1_555
C14 C13 2.4(1) 1_555
C14 C4 2.4(2) 1_555
C14 C8 2.8(2) 1_555
C14 Zn22 2.9(1) 1_555
C15 C20 1.4(1) 1_555
C15 C19 1.4(1) 1_555
C15 C10 1.5(1) 1_555
C15 C23 2.4(1) 1_555
C15 C24 2.4(2) 1_555
C15 N5 2.5(2) 1_555
C15 N7 2.5(1) 1_555
C15 N28 2.8(2) 1_555
C15 C11 3.0(1) 7_554
C16 N21 1.4(2) 1_555
C16 C11 1.4(1) 1_555
C16 C17 2.36(8) 1_555
C16 C6 2.4(1) 1_555
C16 C12 2.7(2) 1_555
C16 Zn25 2.8(2) 1_555
C16 C10 3.1(2) 7_555
C17 N21 1.4(2) 1_555
C17 C12 1.4(1) 1_555
C17 C16 2.36(8) 1_555
C17 C6 2.4(1) 1_555
C17 C11 2.8(2) 1_555
C17 Zn25 2.9(2) 1_555
N18 C14 1.3(1) 1_555
N18 C13 1.4(1) 1_555
N18 Zn22 2.00(8) 1_555
N18 C9 2.4(1) 1_555
N18 C8 2.4(1) 1_555
N18 C4 2.8(1) 1_555
C19 C23 1.4(1) 1_555
C19 C15 1.4(1) 1_555
C19 N28 2.4(1) 1_555
C19 C20 2.4(1) 1_555
C19 C10 2.5(2) 1_555
C19 C24 2.8(2) 1_555
C19 N5 2.9(1) 1_555
C20 C15 1.4(1) 1_555
C20 C24 1.4(1) 1_555
C20 N28 2.4(1) 1_555
C20 C19 2.4(1) 1_555
C20 C10 2.5(2) 1_555
C20 C23 2.8(1) 1_555
C20 N7 2.9(2) 1_555
N21 C16 1.4(2) 1_555
N21 C17 1.4(2) 1_555
N21 Zn25 1.91(4) 1_555
N21 C12 2.4(1) 1_555
N21 C11 2.4(2) 1_555
N21 N21 2.7(1) 2_355
N21 C6 2.80(9) 1_555
Zn22 N18 2.00(8) 1_555
Zn22 N28 2.05(8) 1_565
Zn22 Br27 2.420(9) 1_555
Zn22 Br26 2.44(1) 1_555
Zn22 C24 2.7(2) 1_565
Zn22 C14 2.9(1) 1_555
Zn22 C13 2.9(2) 1_555
C23 N28 1.3(1) 1_555
C23 C19 1.4(1) 1_555
C23 C24 2.4(1) 1_555
C23 C15 2.4(1) 1_555
C23 C20 2.8(1) 1_555
C24 N28 1.4(1) 1_555
C24 C20 1.4(1) 1_555
C24 C23 2.4(1) 1_555
C24 C15 2.4(2) 1_555
C24 Zn22 2.7(2) 1_545
C24 C19 2.8(2) 1_555
Zn25 N21 1.91(4) 1_555
Zn25 N21 1.91(4) 2_355
Zn25 Br29 2.395(9) 1_555
Zn25 Br29 2.395(9) 2_355
Zn25 C16 2.8(2) 1_555
Zn25 C16 2.8(2) 2_355
Zn25 C17 2.9(2) 1_555
Zn25 C17 2.9(2) 2_355
Br26 Zn22 2.44(1) 1_555
Br27 Zn22 2.420(9) 1_555
N28 C23 1.3(1) 1_555
N28 C24 1.4(1) 1_555
N28 Zn22 2.05(8) 1_545
N28 C19 2.4(1) 1_555
N28 C20 2.4(1) 1_555
N28 C15 2.8(2) 1_555
Br29 Zn25 2.395(9) 1_555
